data_2020905
loop_
_publ_author_name
'Liu, Feng-Yi'
'Zhou, Dong-Mei'
'Zhao, Xiao-Lan'
'Kou, Jun-Feng'

_publ_section_title
;
 Complexes of nickel(II) and copper(II) with 1,2,4-triazole-3-carboxylic
 acid and of cobalt(III) with 3-amino-1,2,4-triazole-5-carboxylic acid
;
_journal_coeditor_code FP3038
_journal_issue 11
_journal_name_full 'Acta Crystallographica Section C'
_journal_page_first 1010
_journal_page_last 1016
_journal_paper_doi 10.1107/S2053229617012943
_journal_volume 73
_journal_year 2017
_chemical_formula_iupac '[Ni2 (C3 H N3 O2)2 (N H3)6], 4H2 O'
_chemical_formula_moiety 'C6 H20 N12 Ni2 O4, 4(H2 O)'
_chemical_formula_sum 'C6 H28 N12 Ni2 O8'
_chemical_formula_weight 513.78
_chemical_name_systematic
;Bis(\m-1,2,4-triazol-4-ide-3-carboxylato)-\k^3^<i>N</i>^2^,<i>O</i>:<i>N</i>^1^;\k^3^<i>N</i>^1^:<i>N</i>^2^,<i>O</i>-bis[triamminenickel(II)]
tetrahydrate
;
_space_group_crystal_system triclinic
_space_group_IT_number 2
_space_group_name_Hall '-P 1'
_space_group_name_H-M_alt 'P -1'
_symmetry_space_group_name_Hall '-P 1'
_symmetry_space_group_name_H-M 'P -1'
_atom_sites_solution_hydrogens geom
_atom_sites_solution_primary direct
_atom_sites_solution_secondary difmap
_audit_creation_method SHELXL-2014/7
_cell_angle_alpha 103.16(3)
_cell_angle_beta 107.48(3)
_cell_angle_gamma 106.69(3)
_cell_formula_units_Z 1
_cell_length_a 7.1226(14)
_cell_length_b 9.0134(18)
_cell_length_c 9.1203(18)
_cell_measurement_reflns_used 4751
_cell_measurement_temperature 293(2)
_cell_measurement_theta_max 24.996
_cell_measurement_theta_min 3.226
_cell_volume 502.4(3)
_computing_cell_refinement CrystalStructure
_computing_data_collection
;
CrystalStructure (Rigaku/MSC, 2006)
;
_computing_data_reduction CrystalStructure
_computing_molecular_graphics
;
SHELXTL (Sheldrick, 2008)
;
_computing_publication_material SHELXTL
_computing_structure_refinement
;
SHELXL-2014/7 (Sheldrick, 2015)
;
_computing_structure_solution
;
SHELXL-2014/7 (Sheldrick, 2015)
;
_diffrn_ambient_temperature 293(2)
_diffrn_measured_fraction_theta_full 0.996
_diffrn_measured_fraction_theta_max 0.996
_diffrn_measurement_device_type 'Rigaku MM007-HF CCD (Saturn 724+)'
_diffrn_measurement_method '\w scans at fixed \c = 45\%'
_diffrn_radiation_type MoK\a
_diffrn_radiation_wavelength 0.71073
_diffrn_reflns_av_R_equivalents 0.0342
_diffrn_reflns_limit_h_max 8
_diffrn_reflns_limit_h_min -8
_diffrn_reflns_limit_k_max 10
_diffrn_reflns_limit_k_min -10
_diffrn_reflns_limit_l_max 10
_diffrn_reflns_limit_l_min -10
_diffrn_reflns_number 3780
_diffrn_reflns_theta_full 24.996
_diffrn_reflns_theta_max 24.996
_diffrn_reflns_theta_min 3.226
_exptl_absorpt_coefficient_mu 1.935
_exptl_absorpt_correction_T_max 0.616
_exptl_absorpt_correction_T_min 0.565
_exptl_absorpt_correction_type multi-scan
_exptl_absorpt_process_details SADABS
_exptl_crystal_colour green
_exptl_crystal_density_diffrn 1.698
_exptl_crystal_density_method 'not measured'
_exptl_crystal_description block
_exptl_crystal_F_000 268
_exptl_crystal_size_max 0.300
_exptl_crystal_size_mid 0.270
_exptl_crystal_size_min 0.250
_refine_diff_density_max 0.370
_refine_diff_density_min -0.340
_refine_ls_extinction_method none
_refine_ls_goodness_of_fit_ref 1.060
_refine_ls_hydrogen_treatment mixed
_refine_ls_matrix_type full
_refine_ls_number_parameters 166
_refine_ls_number_reflns 1767
_refine_ls_number_restraints 15
_refine_ls_restrained_S_all 1.065
_refine_ls_R_factor_all 0.0294
_refine_ls_R_factor_gt 0.0275
_refine_ls_shift/su_max 0.000
_refine_ls_shift/su_mean 0.000
_refine_ls_structure_factor_coef Fsqd
_refine_ls_weighting_details 'w=1/[\s^2^(Fo^2^)+(0.0418P)^2^] where P=(Fo^2^+2Fc^2^)/3'
_refine_ls_weighting_scheme calc
_refine_ls_wR_factor_gt 0.0700
_refine_ls_wR_factor_ref 0.0711
_reflns_number_gt 1641
_reflns_number_total 1767
_reflns_threshold_expression 'I > 2\s(I)'
_cod_data_source_file fp3038sup1.cif
_cod_data_source_block I
_cod_original_cell_volume 502.4(2)
_cod_database_code 2020905
_shelx_space_group_comment
;
The symmetry employed for this shelxl refinement is uniquely defined
by the following loop, which should always be used as a source of
symmetry information in preference to the above space-group names.
They are only intended as comments.
;
_shelx_estimated_absorpt_t_min 0.594
_shelx_estimated_absorpt_t_max 0.643

loop_
_space_group_symop_operation_xyz
'x, y, z'
'-x, -y, -z'

loop_
_atom_site_type_symbol
_atom_site_label
_atom_site_fract_x
_atom_site_fract_y
_atom_site_fract_z
_atom_site_U_iso_or_equiv
_atom_site_adp_type
_atom_site_calc_flag
_atom_site_occupancy
Ni Ni1 0.15773(4) 0.70968(3) 0.19786(3) 0.01892(12) Uani d 1
N N1 0.2355(3) 0.60104(19) 0.0094(2) 0.0205(4) Uani d 1
N N2 0.1393(3) 0.4702(2) -0.1341(2) 0.0215(4) Uani d 1
N N3 0.0181(3) 0.8213(2) 0.0404(2) 0.0273(4) Uani d 1
H H3A -0.038(4) 0.752(3) -0.054(2) 0.033 Uiso d 1
H H3B -0.085(3) 0.844(3) 0.049(3) 0.033 Uiso d 1
H H3C 0.111(3) 0.907(2) 0.057(3) 0.033 Uiso d 1
N N4 0.4447(3) 0.6379(2) -0.1301(2) 0.0303(4) Uani d 1
N N5 0.1380(3) 0.8683(2) 0.3970(2) 0.0313(4) Uani d 1
H H5A 0.069(4) 0.823(3) 0.454(3) 0.038 Uiso d 1
H H5B 0.069(4) 0.926(3) 0.368(3) 0.038 Uiso d 1
H H5C 0.260(3) 0.937(3) 0.471(3) 0.038 Uiso d 1
N N6 0.3062(3) 0.5928(2) 0.3453(3) 0.0322(4) Uani d 1
H H6A 0.219(4) 0.511(3) 0.356(3) 0.039 Uiso d 1
H H6B 0.377(4) 0.553(3) 0.299(3) 0.039 Uiso d 1
H H6C 0.397(4) 0.659(3) 0.442(2) 0.039 Uiso d 1
O O1 0.7153(3) 0.94905(19) 0.1455(2) 0.0432(5) Uani d 1
O O2 0.4696(2) 0.88761(18) 0.25157(18) 0.0277(4) Uani d 1
O O3W 0.9480(3) 0.7541(2) 0.6383(2) 0.0469(5) Uani d 1
H H3WA 1.070(3) 0.820(3) 0.694(4) 0.070 Uiso d 1
H H3WB 0.847(3) 0.775(4) 0.652(4) 0.070 Uiso d 1
O O4W 0.6083(3) 0.8219(2) 0.6953(2) 0.0375(4) Uani d 1
H H4WA 0.579(5) 0.769(3) 0.754(3) 0.056 Uiso d 1
H H4WB 0.571(5) 0.902(3) 0.700(4) 0.056 Uiso d 1
C C1 0.4131(3) 0.6969(2) 0.0054(2) 0.0222(4) Uani d 1
C C2 0.2697(4) 0.4977(3) -0.2127(3) 0.0294(5) Uani d 1
H H2 0.2422 0.4265 -0.3150 0.035 Uiso calc 1
C C3 0.5471(3) 0.8585(3) 0.1445(3) 0.0262(5) Uani d 1

loop_
_atom_site_aniso_label
_atom_site_aniso_U_11
_atom_site_aniso_U_22
_atom_site_aniso_U_33
_atom_site_aniso_U_12
_atom_site_aniso_U_13
_atom_site_aniso_U_23
Ni1 0.01801(18) 0.01723(18) 0.01874(17) 0.00398(13) 0.00777(12) 0.00403(12)
N1 0.0178(8) 0.0180(8) 0.0221(8) 0.0042(7) 0.0081(7) 0.0036(7)
N2 0.0221(9) 0.0172(9) 0.0222(8) 0.0041(8) 0.0100(7) 0.0041(7)
N3 0.0258(10) 0.0259(10) 0.0300(10) 0.0099(9) 0.0112(8) 0.0090(8)
N4 0.0259(10) 0.0270(9) 0.0333(10) 0.0026(8) 0.0174(8) 0.0039(8)
N5 0.0363(11) 0.0268(10) 0.0278(10) 0.0079(9) 0.0165(9) 0.0046(8)
N6 0.0311(11) 0.0284(11) 0.0303(10) 0.0077(9) 0.0072(9) 0.0094(9)
O1 0.0260(9) 0.0289(9) 0.0577(11) -0.0060(8) 0.0245(8) -0.0050(8)
O2 0.0229(8) 0.0233(7) 0.0293(8) 0.0036(7) 0.0110(6) 0.0014(6)
O3W 0.0462(11) 0.0399(10) 0.0430(10) 0.0044(9) 0.0217(9) 0.0032(8)
O4W 0.0473(10) 0.0311(9) 0.0383(9) 0.0131(8) 0.0229(8) 0.0133(7)
C1 0.0187(10) 0.0207(10) 0.0261(10) 0.0062(9) 0.0102(8) 0.0059(8)
C2 0.0285(12) 0.0261(11) 0.0287(11) 0.0041(10) 0.0163(10) 0.0021(9)
C3 0.0200(11) 0.0216(10) 0.0303(11) 0.0060(9) 0.0077(9) 0.0022(9)

loop_
_atom_type_symbol
_atom_type_description
_atom_type_scat_dispersion_real
_atom_type_scat_dispersion_imag
_atom_type_scat_source
C C 0.0033 0.0016 'International Tables Vol C Tables 4.2.6.8 and 6.1.1.4'
H H 0.0000 0.0000 'International Tables Vol C Tables 4.2.6.8 and 6.1.1.4'
N N 0.0061 0.0033 'International Tables Vol C Tables 4.2.6.8 and 6.1.1.4'
Ni Ni 0.3393 1.1124 'International Tables Vol C Tables 4.2.6.8 and 6.1.1.4'
O O 0.0106 0.0060 'International Tables Vol C Tables 4.2.6.8 and 6.1.1.4'

loop_
_geom_angle_atom_site_label_1
_geom_angle_atom_site_label_2
_geom_angle_atom_site_label_3
_geom_angle_site_symmetry_1
_geom_angle_site_symmetry_3
_geom_angle
N2 Ni1 N1 2_565 . 99.08(7)
N2 Ni1 N3 2_565 . 90.35(8)
N1 Ni1 N3 . . 86.20(8)
N2 Ni1 N5 2_565 . 93.72(9)
N1 Ni1 N5 . . 166.82(7)
N3 Ni1 N5 . . 90.62(8)
N2 Ni1 N6 2_565 . 90.82(8)
N1 Ni1 N6 . . 90.24(8)
N3 Ni1 N6 . . 176.38(8)
N5 Ni1 N6 . . 92.72(9)
N2 Ni1 O2 2_565 . 176.40(6)
N1 Ni1 O2 . . 77.32(7)
N3 Ni1 O2 . . 89.58(8)
N5 Ni1 O2 . . 89.88(8)
N6 Ni1 O2 . . 89.05(8)
C1 N1 N2 . . 106.05(17)
C1 N1 Ni1 . . 114.02(13)
N2 N1 Ni1 . . 138.46(13)
C2 N2 N1 . . 104.97(16)
C2 N2 Ni1 . 2_565 133.02(14)
N1 N2 Ni1 . 2_565 121.86(14)
Ni1 N3 H3A . . 106.7(17)
Ni1 N3 H3B . . 118.6(19)
H3A N3 H3B . . 101(3)
Ni1 N3 H3C . . 106.5(19)
H3A N3 H3C . . 117(3)
H3B N3 H3C . . 107(3)
C1 N4 C2 . . 101.33(18)
Ni1 N5 H5A . . 118.3(16)
Ni1 N5 H5B . . 112.4(18)
H5A N5 H5B . . 101(2)
Ni1 N5 H5C . . 113.6(17)
H5A N5 H5C . . 104(2)
H5B N5 H5C . . 106(2)
Ni1 N6 H6A . . 114.2(19)
Ni1 N6 H6B . . 107.5(19)
H6A N6 H6B . . 106(2)
Ni1 N6 H6C . . 113.8(18)
H6A N6 H6C . . 108(3)
H6B N6 H6C . . 106(2)
C3 O2 Ni1 . . 115.74(12)
H3WA O3W H3WB . . 120(3)
H4WA O4W H4WB . . 116(3)
N1 C1 N4 . . 113.83(17)
N1 C1 C3 . . 118.14(18)
N4 C1 C3 . . 127.96(19)
N2 C2 N4 . . 113.81(18)
N2 C2 H2 . . 123.1
N4 C2 H2 . . 123.1
O1 C3 O2 . . 126.26(18)
O1 C3 C1 . . 119.6(2)
O2 C3 C1 . . 114.12(18)

loop_
_geom_bond_atom_site_label_1
_geom_bond_atom_site_label_2
_geom_bond_site_symmetry_2
_geom_bond_distance
_geom_bond_publ_flag
Ni1 N2 2_565 2.0745(19) y
Ni1 N1 . 2.0825(18) y
Ni1 N3 . 2.106(2) y
Ni1 N5 . 2.110(2) y
Ni1 N6 . 2.114(2) y
Ni1 O2 . 2.1651(18) y
N1 C1 . 1.327(3) ?
N1 N2 . 1.367(2) ?
N2 C2 . 1.337(3) ?
N2 Ni1 2_565 2.0745(19) ?
N3 H3A . 0.831(16) ?
N3 H3B . 0.833(17) ?
N3 H3C . 0.805(16) ?
N4 C1 . 1.341(3) ?
N4 C2 . 1.348(3) ?
N5 H5A . 0.904(17) ?
N5 H5B . 0.848(17) ?
N5 H5C . 0.863(17) ?
N6 H6A . 0.861(17) ?
N6 H6B . 0.857(17) ?
N6 H6C . 0.864(17) ?
O1 C3 . 1.237(3) ?
O2 C3 . 1.272(3) ?
O3W H3WA . 0.814(17) ?
O3W H3WB . 0.835(17) ?
O4W H4WA . 0.827(17) ?
O4W H4WB . 0.833(17) ?
C1 C3 . 1.508(3) ?
C2 H2 . 0.9300 ?

loop_
_geom_hbond_atom_site_label_D
_geom_hbond_atom_site_label_H
_geom_hbond_atom_site_label_A
_geom_hbond_site_symmetry_A
_geom_hbond_distance_DH
_geom_hbond_distance_HA
_geom_hbond_distance_DA
_geom_hbond_angle_DHA
N3 H3B O1 1_455 0.833(17) 2.204(18) 3.010(3) 163(2)
N3 H3C O4W 2_676 0.805(16) 2.65(2) 3.307(3) 139(2)
N5 H5A O3W 1_455 0.904(17) 2.232(18) 3.123(3) 168(2)
N5 H5C O2 2_676 0.863(17) 2.473(19) 3.286(3) 157(2)
N6 H6A O3W 2_666 0.861(17) 2.367(19) 3.193(3) 161(3)
N6 H6C O4W . 0.864(17) 2.205(17) 3.067(3) 175(3)
O3W H3WA O1 2_776 0.814(17) 2.07(2) 2.805(3) 151(3)
O3W H3WB O4W . 0.835(17) 1.987(18) 2.821(3) 177(4)
O4W H4WA N4 1_556 0.827(17) 1.988(19) 2.802(3) 168(3)
O4W H4WB O2 2_676 0.833(17) 1.973(18) 2.795(2) 169(3)

_cod_database_fobs_code 2020905
